data_7228281
loop_
_publ_author_name
'Lin, Xu-Dong'
'Liu, Ya-Hong'
'Xie, Cheng-Zhi'
'Bao, Wei-Guo'
'Shen, Jun'
'Xu, Jing-Yuan'

_publ_section_title
;
 Three Pt(ii) complexes based on thiosemicarbazone: synthesis, HSA
 interaction, cytotoxicity, apoptosis and cell cycle arrest
;
_journal_issue 42
_journal_name_full 'RSC Adv.'
_journal_page_first 26478
_journal_paper_doi 10.1039/C7RA04443G
_journal_volume 7
_journal_year 2017
_chemical_formula_sum 'C8 H9 Cl N4 Pt S'
_chemical_formula_weight 423.79
_chemical_name_systematic
; 
 ? 
;
_space_group_IT_number 14
_symmetry_cell_setting monoclinic
_symmetry_space_group_name_Hall '-P 2yn'
_symmetry_space_group_name_H-M 'P 1 21/n 1'
_atom_sites_solution_hydrogens geom
_atom_sites_solution_primary direct
_atom_sites_solution_secondary difmap
_audit_creation_method SHELXL-97
_audit_update_record
;
2016-03-31 deposited with the CCDC.
2017-05-08 downloaded from the CCDC.
;
_cell_angle_alpha 90.00
_cell_angle_beta 95.673(2)
_cell_angle_gamma 90.00
_cell_formula_units_Z 4
_cell_length_a 7.4429(7)
_cell_length_b 13.5839(13)
_cell_length_c 10.5375(10)
_cell_measurement_reflns_used 3936
_cell_measurement_temperature 113(2)
_cell_measurement_theta_max 27.50
_cell_measurement_theta_min 3.10
_cell_volume 1060.16(17)
_computing_cell_refinement crystalclear
_computing_data_collection crystalclear
_computing_data_reduction crystalclear
_computing_molecular_graphics 'Bruker SHELXTL'
_computing_publication_material 'Bruker SHELXTL'
_computing_structure_refinement 'SHELXL-97 (Sheldrick, 1997)'
_computing_structure_solution 'SHELXS-97 (Sheldrick, 1990)'
_diffrn_ambient_temperature 113(2)
_diffrn_measured_fraction_theta_full 0.999
_diffrn_measured_fraction_theta_max 0.999
_diffrn_measurement_device_type 'rigaku saturn'
_diffrn_measurement_method '\w scans'
_diffrn_radiation_monochromator confocal
_diffrn_radiation_source 'rotating anode'
_diffrn_radiation_type MoK\a
_diffrn_radiation_wavelength 0.71073
_diffrn_reflns_av_R_equivalents 0.0437
_diffrn_reflns_av_sigmaI/netI 0.0295
_diffrn_reflns_limit_h_max 9
_diffrn_reflns_limit_h_min -9
_diffrn_reflns_limit_k_max 17
_diffrn_reflns_limit_k_min -17
_diffrn_reflns_limit_l_max 13
_diffrn_reflns_limit_l_min -13
_diffrn_reflns_number 13436
_diffrn_reflns_theta_full 27.50
_diffrn_reflns_theta_max 27.50
_diffrn_reflns_theta_min 3.00
_diffrn_standards_decay_% 0
_diffrn_standards_interval_count 0
_diffrn_standards_interval_time 0
_diffrn_standards_number 0
_exptl_absorpt_coefficient_mu 13.653
_exptl_absorpt_correction_T_max 0.3422
_exptl_absorpt_correction_T_min 0.2339
_exptl_absorpt_correction_type multi-scan
_exptl_absorpt_process_details crystalclear
_exptl_crystal_colour red
_exptl_crystal_density_diffrn 2.655
_exptl_crystal_density_method 'not measured'
_exptl_crystal_description Prism
_exptl_crystal_F_000 784
_exptl_crystal_size_max 0.15
_exptl_crystal_size_mid 0.12
_exptl_crystal_size_min 0.10
_refine_diff_density_max 1.049
_refine_diff_density_min -1.295
_refine_diff_density_rms 0.148
_refine_ls_extinction_method none
_refine_ls_goodness_of_fit_ref 0.784
_refine_ls_hydrogen_treatment mixed
_refine_ls_matrix_type full
_refine_ls_number_parameters 136
_refine_ls_number_reflns 2437
_refine_ls_number_restraints 0
_refine_ls_restrained_S_all 0.784
_refine_ls_R_factor_all 0.0174
_refine_ls_R_factor_gt 0.0161
_refine_ls_shift/su_max 0.001
_refine_ls_shift/su_mean 0.000
_refine_ls_structure_factor_coef Fsqd
_refine_ls_weighting_details 'calc w=1/[\s^2^(Fo^2^)+(0.0272P)^2^+0.7688P] where P=(Fo^2^+2Fc^2^)/3'
_refine_ls_weighting_scheme calc
_refine_ls_wR_factor_gt 0.0379
_refine_ls_wR_factor_ref 0.0384
_reflns_number_gt 2260
_reflns_number_total 2437
_reflns_threshold_expression >2sigma(I)
_cod_data_source_file c7ra04443g2.cif
_cod_data_source_block 1
_cod_depositor_comments
;
The following automatic conversions were performed:

'_symmetry_cell_setting' value 'Monoclinic' changed to 'monoclinic'
according to
/home/data/users/saulius/crontab/automatic-downloads/rss-feeds/RSC/lib/dictionaries/cif_core.dic
dictionary named 'cif_core.dic' version 2.4.2 from 2011-04-26.

Automatic conversion script
Id: cif_fix_values 4973 2017-02-22 13:04:09Z antanas 
;
_cod_original_sg_symbol_H-M P2(1)/n
_cod_database_code 7228281

loop_
_symmetry_equiv_pos_as_xyz
'x, y, z'
'-x+1/2, y+1/2, -z+1/2'
'-x, -y, -z'
'x-1/2, -y-1/2, z-1/2'

loop_
_atom_site_label
_atom_site_type_symbol
_atom_site_fract_x
_atom_site_fract_y
_atom_site_fract_z
_atom_site_U_iso_or_equiv
_atom_site_adp_type
_atom_site_occupancy
_atom_site_symmetry_multiplicity
_atom_site_calc_flag
_atom_site_refinement_flags
Pt1 Pt 0.185383(13) 1.045881(7) 0.396746(9) 0.01114(5) Uani 1 1 d .
C7 C 0.4281(4) 1.0320(2) 0.7791(3) 0.0177(6) Uani 1 1 d .
H7A H 0.4384 1.1031 0.7939 0.027 Uiso 1 1 calc R
H7B H 0.5485 1.0021 0.7893 0.027 Uiso 1 1 calc R
H7C H 0.3533 1.0028 0.8408 0.027 Uiso 1 1 calc R
S1 S 0.16502(9) 1.20898(5) 0.35774(7) 0.01477(14) Uani 1 1 d .
Cl1 Cl 0.06385(9) 0.99730(5) 0.19489(6) 0.01760(14) Uani 1 1 d .
N3 N 0.3220(3) 1.18118(19) 0.6018(2) 0.0151(5) Uani 1 1 d .
N2 N 0.2922(3) 1.08434(16) 0.5660(2) 0.0118(4) Uani 1 1 d .
N4 N 0.2945(3) 1.33926(16) 0.5303(2) 0.0184(5) Uani 1 1 d .
H4A H 0.3445 1.3598 0.6047 0.022 Uiso 1 1 calc R
H4B H 0.2608 1.3821 0.4699 0.022 Uiso 1 1 calc R
C5 C 0.3097(3) 0.9141(2) 0.5968(2) 0.0135(6) Uani 1 1 d .
C3 C 0.3228(3) 0.7380(2) 0.6072(3) 0.0186(6) Uani 1 1 d .
H3B H 0.3525 0.6790 0.6529 0.022 Uiso 1 1 calc R
N1 N 0.2345(3) 0.90943(16) 0.4736(2) 0.0136(4) Uani 1 1 d .
C8 C 0.2695(4) 1.24230(19) 0.5087(3) 0.0144(5) Uani 1 1 d .
C6 C 0.3433(4) 1.0136(2) 0.6478(3) 0.0130(5) Uani 1 1 d .
C4 C 0.3540(4) 0.82919(19) 0.6658(3) 0.0151(5) Uani 1 1 d .
H4C H 0.4050 0.8331 0.7519 0.018 Uiso 1 1 calc R
C2 C 0.2484(4) 0.7343(2) 0.4823(3) 0.0187(6) Uani 1 1 d .
H2A H 0.2275 0.6727 0.4407 0.022 Uiso 1 1 calc R
C1 C 0.2045(4) 0.8212(2) 0.4179(3) 0.0166(6) Uani 1 1 d .
H1A H 0.1517 0.8184 0.3321 0.020 Uiso 1 1 calc R

loop_
_atom_site_aniso_label
_atom_site_aniso_U_11
_atom_site_aniso_U_22
_atom_site_aniso_U_33
_atom_site_aniso_U_23
_atom_site_aniso_U_13
_atom_site_aniso_U_12
Pt1 0.01186(7) 0.00874(7) 0.01287(7) -0.00051(3) 0.00156(5) 0.00027(3)
C7 0.0206(16) 0.0173(13) 0.0150(14) -0.0003(10) 0.0006(12) -0.0006(11)
S1 0.0182(3) 0.0097(3) 0.0161(3) 0.0009(2) 0.0005(3) 0.0008(2)
Cl1 0.0207(3) 0.0139(3) 0.0173(3) -0.0023(2) -0.0025(3) 0.0011(3)
N3 0.0192(14) 0.0097(12) 0.0166(13) -0.0024(8) 0.0018(11) -0.0029(8)
N2 0.0148(11) 0.0076(11) 0.0133(10) -0.0020(9) 0.0024(8) -0.0015(9)
N4 0.0274(13) 0.0099(11) 0.0175(12) -0.0005(9) 0.0007(10) -0.0005(9)
C5 0.0128(14) 0.0111(15) 0.0174(14) 0.0003(10) 0.0047(11) 0.0000(10)
C3 0.0179(15) 0.0126(14) 0.0260(16) 0.0056(10) 0.0062(13) 0.0017(10)
N1 0.0126(11) 0.0112(11) 0.0171(11) 0.0006(9) 0.0029(9) -0.0003(9)
C8 0.0138(13) 0.0134(13) 0.0167(13) -0.0015(10) 0.0050(10) -0.0014(10)
C6 0.0119(13) 0.0135(13) 0.0138(13) 0.0014(11) 0.0019(10) 0.0005(11)
C4 0.0142(13) 0.0140(13) 0.0172(13) 0.0034(10) 0.0018(10) 0.0022(10)
C2 0.0211(14) 0.0120(13) 0.0239(15) -0.0019(11) 0.0073(12) 0.0004(11)
C1 0.0199(14) 0.0129(13) 0.0175(13) -0.0015(10) 0.0039(11) 0.0002(11)

loop_
_atom_type_symbol
_atom_type_description
_atom_type_scat_dispersion_real
_atom_type_scat_dispersion_imag
_atom_type_scat_source
C C 0.0033 0.0016 'International Tables Vol C Tables 4.2.6.8 and 6.1.1.4'
H H 0.0000 0.0000 'International Tables Vol C Tables 4.2.6.8 and 6.1.1.4'
N N 0.0061 0.0033 'International Tables Vol C Tables 4.2.6.8 and 6.1.1.4'
S S 0.1246 0.1234 'International Tables Vol C Tables 4.2.6.8 and 6.1.1.4'
Cl Cl 0.1484 0.1585 'International Tables Vol C Tables 4.2.6.8 and 6.1.1.4'
Pt Pt -1.7033 8.3905 'International Tables Vol C Tables 4.2.6.8 and 6.1.1.4'

loop_
_geom_angle_atom_site_label_1
_geom_angle_atom_site_label_2
_geom_angle_atom_site_label_3
_geom_angle
N2 Pt1 N1 80.77(9)
N2 Pt1 S1 85.27(7)
N1 Pt1 S1 166.02(7)
N2 Pt1 Cl1 178.59(7)
N1 Pt1 Cl1 98.25(6)
S1 Pt1 Cl1 95.69(2)
C8 S1 Pt1 94.14(9)
C8 N3 N2 111.7(2)
C6 N2 N3 119.1(2)
C6 N2 Pt1 117.8(2)
N3 N2 Pt1 123.00(17)
N1 C5 C4 120.9(3)
N1 C5 C6 115.5(3)
C4 C5 C6 123.5(2)
C2 C3 C4 119.4(3)
C1 N1 C5 119.5(2)
C1 N1 Pt1 128.41(19)
C5 N1 Pt1 112.06(18)
N3 C8 N4 117.8(3)
N3 C8 S1 125.8(2)
N4 C8 S1 116.5(2)
N2 C6 C5 113.8(3)
N2 C6 C7 123.7(3)
C5 C6 C7 122.5(2)
C5 C4 C3 119.1(3)
C3 C2 C1 119.3(3)
N1 C1 C2 121.7(3)

loop_
_geom_bond_atom_site_label_1
_geom_bond_atom_site_label_2
_geom_bond_distance
Pt1 N2 1.951(2)
Pt1 N1 2.041(2)
Pt1 S1 2.2557(7)
Pt1 Cl1 2.3233(7)
C7 C6 1.484(4)
S1 C8 1.759(3)
N3 C8 1.315(3)
N3 N2 1.380(3)
N2 C6 1.321(4)
N4 C8 1.346(3)
C5 N1 1.364(3)
C5 C4 1.386(4)
C5 C6 1.466(4)
C3 C2 1.377(4)
C3 C4 1.393(4)
N1 C1 1.343(4)
C2 C1 1.386(4)
